data_1567681
loop_
_publ_author_name
'Mahawar, Pritam'
'Shukla, Pratima'
'Chandra Joshi, Prakash'
'Singh, Dharmendra'
'Kumar, Hemant'
'Mukherjee, Goutam'
'Nagendran, Selvarajan'

_publ_section_title
;
 Air and water stable germacarbonyl compounds
;
_journal_issue 42
_journal_name_full 'Chemical Science'
_journal_page_first 12382
_journal_page_last 12388
_journal_paper_doi 10.1039/D2SC01869A
_journal_volume 13
_journal_year 2022
_chemical_formula_moiety 'C39 H49 Ge N3 Se Si2'
_chemical_formula_sum 'C39 H49 Ge N3 Se Si2'
_chemical_formula_weight 767.56
_chemical_name_systematic DPMGe(Se)N(TMS)2
_space_group_crystal_system triclinic
_space_group_IT_number 2
_space_group_name_Hall '-P 1'
_space_group_name_H-M_alt 'P -1'
_symmetry_Int_Tables_number 2
_audit_creation_date 2021-07-01
_audit_creation_method
;
Olex2 1.3
(compiled 2020.11.12 svn.r5f609507 for OlexSys, GUI svn.r6272)
;
_audit_update_record
;
2021-10-21 deposited with the CCDC.	2022-09-01 downloaded from the CCDC.
;
_cell_angle_alpha 86.969(4)
_cell_angle_beta 77.252(4)
_cell_angle_gamma 73.433(4)
_cell_formula_units_Z 2
_cell_length_a 8.9661(6)
_cell_length_b 11.2946(8)
_cell_length_c 19.9064(13)
_cell_measurement_reflns_used 9986
_cell_measurement_temperature 100(2)
_cell_measurement_theta_max 26.32
_cell_measurement_theta_min 2.16
_cell_volume 1884.5(2)
_computing_cell_refinement 'SAINT v8.37A (Bruker, 2015)'
_computing_data_reduction 'SAINT v8.37A (Bruker, 2015)'
_computing_molecular_graphics 'Olex2 1.3 (Dolomanov et al., 2009)'
_computing_publication_material 'Olex2 1.3 (Dolomanov et al., 2009)'
_computing_structure_refinement 'olex2.refine 1.3 (Bourhis et al., 2015)'
_diffrn_ambient_temperature 100.0
_diffrn_measured_fraction_theta_full 0.9955
_diffrn_measured_fraction_theta_max 0.9892
_diffrn_measurement_device_type 'Bruker APEX-II CCD'
_diffrn_measurement_method '\f and \w scans'
_diffrn_radiation_type 'Mo K\a'
_diffrn_radiation_wavelength 0.71073
_diffrn_reflns_av_R_equivalents 0.0889
_diffrn_reflns_av_unetI/netI 0.0629
_diffrn_reflns_Laue_measured_fraction_full 0.9955
_diffrn_reflns_Laue_measured_fraction_max 0.9892
_diffrn_reflns_limit_h_max 11
_diffrn_reflns_limit_h_min -11
_diffrn_reflns_limit_k_max 14
_diffrn_reflns_limit_k_min -14
_diffrn_reflns_limit_l_max 24
_diffrn_reflns_limit_l_min -24
_diffrn_reflns_number 45430
_diffrn_reflns_point_group_measured_fraction_full 0.9955
_diffrn_reflns_point_group_measured_fraction_max 0.9892
_diffrn_reflns_theta_full 25.2417
_diffrn_reflns_theta_max 26.47
_diffrn_reflns_theta_min 1.88
_diffrn_source_current 1.0
_diffrn_source_power 0.05
_diffrn_source_voltage 50.0
_diffrn_standards_number 0
_exptl_absorpt_coefficient_mu 1.873
_exptl_absorpt_correction_T_max 0.7454
_exptl_absorpt_correction_T_min 0.5645
_exptl_absorpt_correction_type multi-scan
_exptl_absorpt_process_details
;
SADABS-2016/2 (Bruker,2016/2) was used for absorption correction.
wR2(int) was 0.1409 before and 0.0807 after correction.
The Ratio of minimum to maximum transmission is 0.7573.
The \l/2 correction factor is Not present.
;
_exptl_crystal_colour red
_exptl_crystal_colour_primary red
_exptl_crystal_density_diffrn 1.353
_exptl_crystal_description block
_exptl_crystal_F_000 796
_exptl_crystal_size_max 0.2
_exptl_crystal_size_mid 0.15
_exptl_crystal_size_min 0.1
_refine_diff_density_max 4.6401
_refine_diff_density_min -2.3605
_refine_diff_density_rms 0.3077
_refine_ls_d_res_high 0.7972
_refine_ls_d_res_low 10.8251
_refine_ls_goodness_of_fit_ref 1.0690
_refine_ls_hydrogen_treatment constr
_refine_ls_matrix_type full
_refine_ls_number_constraints 76
_refine_ls_number_parameters 415
_refine_ls_number_reflns 7711
_refine_ls_number_restraints 0
_refine_ls_restrained_S_all 1.0690
_refine_ls_R_factor_all 0.1096
_refine_ls_R_factor_gt 0.0903
_refine_ls_shift/su_max 0.0009
_refine_ls_shift/su_mean 0.0000
_refine_ls_structure_factor_coef Fsqd
_refine_ls_weighting_details 'w=1/[\s^2^(Fo^2^)+(0.1347P)^2^+28.7673P] where P=(Fo^2^+2Fc^2^)/3'
_refine_ls_weighting_scheme calc
_refine_ls_wR_factor_gt 0.2538
_refine_ls_wR_factor_ref 0.2706
_reflns_Friedel_coverage 0.0
_reflns_limit_h_max 11
_reflns_limit_h_min -10
_reflns_limit_k_max 14
_reflns_limit_k_min -14
_reflns_limit_l_max 24
_reflns_limit_l_min 0
_reflns_number_gt 6043
_reflns_number_total 7711
_reflns_threshold_expression I>=2u(I)
_cod_data_source_file d2sc01869a2.cif
_cod_data_source_block pm395_0m_a
_cod_depositor_comments 'Adding full bibliography for 1567676--1567686.cif.'
_cod_database_code 1567681
_olex2_refinement_description
;
1. Uiso/Uaniso restraints and constraints
Uanis(C12) = Uanis(C7)
Uanis(N2) = Uanis(C12)
2. Rigid body (RIGU) restrains
 N2
 with sigma for 1-2 distances of 0.004 and sigma for 1-3 distances of 0.004
3.a Aromatic/amide H refined with riding coordinates:
 C20(H20), C18(H18), C13(H13), C4(H4), C27(H27), C14(H14), C30(H30), C5(H5),
 C9(H9), C6(H6), C2(H2), C10(H10), C3(H3)
3.b Idealised Me refined as rotating group:
 C34(H34a,H34b,H34c), C37(H37a,H37b,H37c), C00R(H00a,H00b,H00c), C22(H22a,H22b,
 H22c), C32(H32a,H32b,H32c), C23(H23a,H23b,H23c), C38(H38a,H38b,H38c), C33(H33a,
 H33b,H33c), C35(H35a,H35b,H35c), C26(H26a,H26b,H26c), C36(H36a,H36b,H36c),
 C29(H29a,H29b,H29c)
;
_olex2_submission_special_instructions 'No special instructions were received'

loop_
_space_group_symop_id
_space_group_symop_operation_xyz
1 x,y,z
2 -x,-y,-z

loop_
_atom_site_label
_atom_site_type_symbol
_atom_site_fract_x
_atom_site_fract_y
_atom_site_fract_z
_atom_site_U_iso_or_equiv
_atom_site_adp_type
_atom_site_occupancy
_atom_site_refinement_flags_posn
_atom_site_refinement_flags_adp
Ge1 Ge 0.73223(9) 0.29120(7) 0.74417(4) 0.0135(2) Uani 1.000000 . .
Si2 Si 0.4205(3) 0.4087(2) 0.68355(12) 0.0175(5) Uani 1.000000 . .
Si1 Si 0.6882(3) 0.5311(2) 0.65753(12) 0.0192(5) Uani 1.000000 . .
N2 N 0.5995(8) 0.3030(6) 0.8370(3) 0.0160(9) Uani 1.000000 . U
N1 N 0.7061(8) 0.1308(6) 0.7264(3) 0.0171(14) Uani 1.000000 . .
N3 N 0.6119(8) 0.4078(6) 0.6950(3) 0.0179(14) Uani 1.000000 . .
C12 C 0.5990(10) 0.0739(7) 0.7674(4) 0.0160(9) Uani 1.000000 . .
C16 C 0.9338(10) 0.0712(7) 0.6234(4) 0.0200(17) Uani 1.000000 . .
C15 C 0.7935(10) 0.0519(7) 0.6726(4) 0.0192(16) Uani 1.000000 . .
C20 C 1.0571(11) 0.1605(7) 0.5223(4) 0.0221(18) Uani 1.000000 . .
H20 H 1.0494(11) 0.2074(7) 0.4815(4) 0.027(2) Uiso 1.000000 R .
C1 C 0.3849(10) 0.0519(7) 0.8665(4) 0.0166(16) Uani 1.000000 . .
C34 C 0.8358(10) 0.5716(8) 0.6977(5) 0.0251(19) Uani 1.000000 . .
H34a H 0.803(4) 0.568(6) 0.7479(5) 0.038(3) Uiso 1.000000 GR .
H34b H 0.9409(19) 0.513(4) 0.682(3) 0.038(3) Uiso 1.000000 GR .
H34c H 0.841(6) 0.655(2) 0.684(3) 0.038(3) Uiso 1.000000 GR .
C18 C 1.2183(10) 0.0394(8) 0.5962(4) 0.0232(18) Uani 1.000000 . .
H18 H 1.3202(10) 0.0032(8) 0.6063(4) 0.028(2) Uiso 1.000000 R .
C8 C 0.4929(10) 0.2302(7) 0.8612(4) 0.0166(16) Uani 1.000000 . .
C17 C 1.0835(10) 0.0161(8) 0.6385(4) 0.0217(17) Uani 1.000000 . .
C13 C 0.6169(11) -0.0400(7) 0.7361(4) 0.0215(17) Uani 1.000000 . .
H13 H 0.5569(11) -0.0969(7) 0.7521(4) 0.026(2) Uiso 1.000000 R .
C31 C 0.8110(11) 0.4427(7) 0.9044(4) 0.0204(17) Uani 1.000000 . .
C4 C 0.1726(11) -0.0676(8) 0.9418(5) 0.0226(18) Uani 1.000000 . .
H4 H 0.0978(11) -0.1061(8) 0.9683(5) 0.027(2) Uiso 1.000000 R .
C19 C 1.2041(11) 0.1154(8) 0.5390(4) 0.0224(18) Uani 1.000000 . .
C37 C 0.3906(10) 0.2524(8) 0.6784(5) 0.0233(18) Uani 1.000000 . .
H37a H 0.485(3) 0.1981(18) 0.649(3) 0.035(3) Uiso 1.000000 GR .
H37b H 0.374(8) 0.218(3) 0.7247(6) 0.035(3) Uiso 1.000000 GR .
H37c H 0.297(4) 0.2598(11) 0.659(3) 0.035(3) Uiso 1.000000 GR .
C27 C 0.6867(12) 0.6891(8) 0.8748(5) 0.027(2) Uani 1.000000 . .
H27 H 0.6433(12) 0.7738(8) 0.8654(5) 0.033(2) Uiso 1.000000 R .
C14 C 0.7376(11) -0.0534(8) 0.6782(4) 0.0232(18) Uani 1.000000 . .
H14 H 0.7765(11) -0.1220(8) 0.6473(4) 0.028(2) Uiso 1.000000 R .
C21 C 0.9201(11) 0.1398(8) 0.5629(4) 0.0224(18) Uani 1.000000 . .
C24 C 0.6656(10) 0.4799(7) 0.8847(4) 0.0166(16) Uani 1.000000 . .
C30 C 0.8963(11) 0.5287(8) 0.9065(4) 0.0231(18) Uani 1.000000 . .
H30 H 0.9973(11) 0.5024(8) 0.9187(4) 0.028(2) Uiso 1.000000 R .
C00R C 1.1002(11) -0.0644(8) 0.7006(5) 0.0277(19) Uani 1.000000 . .
H00a H 1.029(6) -0.020(3) 0.7417(7) 0.042(3) Uiso 1.000000 GR .
H00b H 1.072(8) -0.140(3) 0.6943(16) 0.042(3) Uiso 1.000000 GR .
H00c H 1.211(2) -0.086(5) 0.706(2) 0.042(3) Uiso 1.000000 GR .
C25 C 0.5978(11) 0.6060(7) 0.8718(4) 0.0213(17) Uani 1.000000 . .
C28 C 0.8342(11) 0.6520(8) 0.8910(4) 0.0240(19) Uani 1.000000 . .
C11 C 0.5701(10) 0.3910(7) 0.8854(4) 0.0180(16) Uani 1.000000 . .
C7 C 0.4968(10) 0.1204(7) 0.8286(4) 0.0160(9) Uani 1.000000 . .
C5 C 0.1437(10) -0.0088(8) 0.8818(5) 0.0247(19) Uani 1.000000 . .
H5 H 0.0501(10) -0.0084(8) 0.8668(5) 0.030(2) Uiso 1.000000 R .
C9 C 0.3982(10) 0.2789(8) 0.9250(4) 0.0226(18) Uani 1.000000 . .
H9 H 0.3158(10) 0.2494(8) 0.9527(4) 0.027(2) Uiso 1.000000 R .
C22 C 0.7632(11) 0.1895(8) 0.5421(5) 0.0255(18) Uani 1.000000 . .
H22a H 0.692(3) 0.252(4) 0.5759(18) 0.038(3) Uiso 1.000000 GR .
H22b H 0.7797(15) 0.227(5) 0.4966(15) 0.038(3) Uiso 1.000000 GR .
H22c H 0.716(4) 0.1220(13) 0.540(3) 0.038(3) Uiso 1.000000 GR .
C6 C 0.2501(10) 0.0499(8) 0.8430(5) 0.0215(17) Uani 1.000000 . .
H6 H 0.2312(10) 0.0884(8) 0.8009(5) 0.026(2) Uiso 1.000000 R .
C2 C 0.4148(11) -0.0103(8) 0.9265(4) 0.0229(18) Uani 1.000000 . .
H2 H 0.5080(11) -0.0110(8) 0.9420(4) 0.027(2) Uiso 1.000000 R .
C32 C 0.8756(11) 0.3108(8) 0.9264(5) 0.0263(19) Uani 1.000000 . .
H32a H 0.801(4) 0.292(2) 0.967(2) 0.040(3) Uiso 1.000000 GR .
H32b H 0.888(7) 0.2541(9) 0.8886(13) 0.040(3) Uiso 1.000000 GR .
H32c H 0.979(4) 0.3008(17) 0.938(3) 0.040(3) Uiso 1.000000 GR .
C23 C 1.3501(11) 0.1469(9) 0.4961(5) 0.032(2) Uani 1.000000 . .
H23a H 1.385(5) 0.100(5) 0.4526(17) 0.047(3) Uiso 1.000000 GR .
H23b H 1.323(3) 0.2355(15) 0.486(3) 0.047(3) Uiso 1.000000 GR .
H23c H 1.436(3) 0.125(6) 0.5215(16) 0.047(3) Uiso 1.000000 GR .
C38 C 0.2590(10) 0.4916(9) 0.7548(5) 0.028(2) Uani 1.000000 . .
H38a H 0.280(4) 0.456(4) 0.7990(5) 0.042(3) Uiso 1.000000 GR .
H38b H 0.255(5) 0.5793(14) 0.754(2) 0.042(3) Uiso 1.000000 GR .
H38c H 0.1568(15) 0.483(5) 0.749(2) 0.042(3) Uiso 1.000000 GR .
C33 C 0.7875(11) 0.4968(8) 0.5659(5) 0.0275(19) Uani 1.000000 . .
H33a H 0.871(6) 0.418(3) 0.5623(6) 0.041(3) Uiso 1.000000 GR .
H33b H 0.7089(19) 0.492(7) 0.5397(8) 0.041(3) Uiso 1.000000 GR .
H33c H 0.835(7) 0.563(3) 0.5472(11) 0.041(3) Uiso 1.000000 GR .
C10 C 0.4475(11) 0.3784(8) 0.9401(4) 0.0246(18) Uani 1.000000 . .
H10 H 0.4055(11) 0.4289(8) 0.9803(4) 0.029(2) Uiso 1.000000 R .
C35 C 0.5209(12) 0.6788(8) 0.6653(6) 0.033(2) Uani 1.000000 . .
H35a H 0.454(5) 0.676(3) 0.633(3) 0.049(3) Uiso 1.000000 GR .
H35b H 0.456(5) 0.688(3) 0.7123(11) 0.049(3) Uiso 1.000000 GR .
H35c H 0.5654(12) 0.7492(10) 0.655(4) 0.049(3) Uiso 1.000000 GR .
C3 C 0.3091(11) -0.0714(8) 0.9640(4) 0.0242(18) Uani 1.000000 . .
H3 H 0.3308(11) -0.1152(8) 1.0045(4) 0.029(2) Uiso 1.000000 R .
C26 C 0.4351(12) 0.6492(8) 0.8559(5) 0.032(2) Uani 1.000000 . .
H26a H 0.3553(14) 0.641(6) 0.8970(12) 0.048(3) Uiso 1.000000 GR .
H26b H 0.414(4) 0.736(2) 0.842(4) 0.048(3) Uiso 1.000000 GR .
H26c H 0.430(3) 0.599(4) 0.818(2) 0.048(3) Uiso 1.000000 GR .
C36 C 0.3829(13) 0.4770(9) 0.5986(5) 0.031(2) Uani 1.000000 . .
H36a H 0.399(9) 0.560(3) 0.5946(17) 0.047(3) Uiso 1.000000 GR .
H36b H 0.457(6) 0.424(4) 0.5610(5) 0.047(3) Uiso 1.000000 GR .
H36c H 0.273(3) 0.483(6) 0.5959(16) 0.047(3) Uiso 1.000000 GR .
C29 C 0.9277(13) 0.7435(9) 0.8917(6) 0.037(2) Uani 1.000000 . .
H29a H 1.024(5) 0.703(2) 0.909(4) 0.056(4) Uiso 1.000000 GR .
H29b H 0.958(8) 0.773(5) 0.8448(9) 0.056(4) Uiso 1.000000 GR .
H29c H 0.862(3) 0.814(3) 0.922(3) 0.056(4) Uiso 1.000000 GR .
Se1 Se 0.98344(10) 0.27344(7) 0.74187(4) 0.0200(2) Uani 1.000000 . .

loop_
_atom_site_aniso_label
_atom_site_aniso_U_11
_atom_site_aniso_U_22
_atom_site_aniso_U_33
_atom_site_aniso_U_12
_atom_site_aniso_U_13
_atom_site_aniso_U_23
Ge1 0.0127(4) 0.0069(4) 0.0227(4) -0.0047(3) -0.0055(3) 0.0006(3)
Si2 0.0141(11) 0.0131(10) 0.0281(12) -0.0049(8) -0.0090(9) 0.0020(8)
Si1 0.0196(12) 0.0082(10) 0.0306(12) -0.0053(9) -0.0061(9) 0.0037(8)
N2 0.025(2) 0.0059(19) 0.021(2) -0.0100(17) -0.0061(17) 0.0020(15)
N1 0.017(3) 0.014(3) 0.024(3) -0.009(3) -0.006(3) 0.005(3)
N3 0.019(4) 0.014(3) 0.022(3) -0.007(3) -0.005(3) 0.002(3)
C12 0.025(2) 0.0059(19) 0.021(2) -0.0100(17) -0.0061(17) 0.0020(15)
C16 0.021(4) 0.011(4) 0.027(4) -0.005(3) -0.002(3) -0.004(3)
C15 0.022(4) 0.011(4) 0.026(4) -0.006(3) -0.006(3) -0.003(3)
C20 0.031(5) 0.011(4) 0.024(4) -0.007(3) -0.003(3) 0.000(3)
C1 0.021(4) 0.011(4) 0.021(4) -0.011(3) -0.003(3) -0.000(3)
C34 0.019(4) 0.013(4) 0.048(6) -0.008(3) -0.016(4) 0.007(4)
C18 0.018(4) 0.020(4) 0.031(5) -0.004(3) -0.006(3) -0.002(3)
C8 0.021(4) 0.014(4) 0.021(4) -0.012(3) -0.008(3) 0.002(3)
C17 0.023(4) 0.013(4) 0.028(4) -0.005(3) -0.003(3) 0.000(3)
C13 0.027(5) 0.009(4) 0.032(5) -0.010(3) -0.006(4) -0.002(3)
C31 0.028(5) 0.014(4) 0.021(4) -0.008(3) -0.004(3) -0.002(3)
C4 0.023(5) 0.014(4) 0.032(5) -0.012(3) -0.001(3) 0.001(3)
C19 0.026(5) 0.014(4) 0.027(4) -0.011(3) 0.002(3) -0.004(3)
C37 0.017(4) 0.026(5) 0.031(5) -0.011(4) -0.007(3) 0.000(3)
C27 0.044(6) 0.008(4) 0.033(5) -0.014(4) -0.007(4) -0.001(3)
C14 0.031(5) 0.012(4) 0.026(4) -0.009(3) 0.001(4) -0.006(3)
C21 0.028(5) 0.012(4) 0.027(4) -0.007(3) -0.003(3) -0.007(3)
C24 0.022(4) 0.010(4) 0.020(4) -0.011(3) -0.002(3) -0.003(3)
C30 0.020(4) 0.023(4) 0.030(4) -0.010(4) -0.006(3) -0.000(3)
C00R 0.022(5) 0.022(4) 0.039(5) -0.006(4) -0.007(4) 0.006(4)
C25 0.028(5) 0.011(4) 0.024(4) -0.006(3) -0.005(3) -0.001(3)
C28 0.031(5) 0.018(4) 0.026(4) -0.017(4) 0.001(4) -0.008(3)
C11 0.023(4) 0.010(4) 0.024(4) -0.008(3) -0.007(3) -0.001(3)
C7 0.025(2) 0.0059(19) 0.021(2) -0.0100(17) -0.0061(17) 0.0020(15)
C5 0.018(4) 0.018(4) 0.047(5) -0.014(3) -0.013(4) 0.004(4)
C9 0.020(4) 0.020(4) 0.030(5) -0.011(3) -0.004(3) 0.002(3)
C22 0.030(5) 0.019(4) 0.029(5) -0.009(4) -0.006(4) 0.000(3)
C6 0.017(4) 0.016(4) 0.037(5) -0.009(3) -0.012(3) 0.009(3)
C2 0.025(5) 0.022(4) 0.028(4) -0.014(4) -0.012(4) 0.005(3)
C32 0.030(5) 0.019(4) 0.034(5) -0.009(4) -0.014(4) 0.006(4)
C23 0.024(5) 0.029(5) 0.040(5) -0.010(4) 0.001(4) 0.003(4)
C38 0.012(4) 0.030(5) 0.044(5) -0.008(4) -0.007(4) -0.011(4)
C33 0.030(5) 0.020(4) 0.035(5) -0.014(4) -0.005(4) 0.004(4)
C10 0.031(5) 0.020(4) 0.025(4) -0.011(4) -0.004(4) -0.004(3)
C35 0.028(5) 0.015(4) 0.056(6) -0.009(4) -0.008(4) 0.007(4)
C3 0.029(5) 0.025(5) 0.024(4) -0.018(4) -0.005(4) 0.006(3)
C26 0.036(6) 0.014(4) 0.048(6) -0.004(4) -0.017(4) 0.001(4)
C36 0.040(6) 0.024(5) 0.036(5) -0.010(4) -0.022(4) 0.010(4)
C29 0.035(6) 0.023(5) 0.061(7) -0.022(4) -0.007(5) -0.006(4)
Se1 0.0126(4) 0.0137(4) 0.0359(5) -0.0053(3) -0.0079(3) -0.0009(3)

loop_
_atom_type_symbol
_atom_type_scat_dispersion_real
_atom_type_scat_dispersion_imag
_atom_type_scat_Cromer_Mann_a1
_atom_type_scat_Cromer_Mann_a2
_atom_type_scat_Cromer_Mann_a3
_atom_type_scat_Cromer_Mann_a4
_atom_type_scat_Cromer_Mann_b1
_atom_type_scat_Cromer_Mann_b2
_atom_type_scat_Cromer_Mann_b3
_atom_type_scat_Cromer_Mann_b4
_atom_type_scat_Cromer_Mann_c
_atom_type_scat_source
_atom_type_scat_dispersion_source
C 0.00347 0.00161 2.31000 1.02000 1.58860 0.86500 20.84390 10.20750 0.56870 51.65120 0.215599998832 'International Tables Volume C Table 6.1.1.4 (pp. 500-502)' 'Henke, Gullikson and Davis, At. Data and Nucl. Data Tables, 1993, 54, 2'
H 0.00000 0.00000 0.49300 0.32291 0.14019 0.04081 10.51090 26.12570 3.14236 57.79970 0.0030380000826 'International Tables Volume C Table 6.1.1.4 (pp. 500-502)' 'Henke, Gullikson and Davis, At. Data and Nucl. Data Tables, 1993, 54, 2'
Ge 0.18162 1.86805 16.08160 6.37470 3.70680 3.68300 2.85090 0.25160 11.44680 54.76250 2.13129997253 'International Tables Volume C Table 6.1.1.4 (pp. 500-502)' 'Henke, Gullikson and Davis, At. Data and Nucl. Data Tables, 1993, 54, 2'
N 0.00653 0.00323 12.21260 3.13220 2.01250 1.16630 0.00570 9.89330 28.99750 0.58260 -11.5290002823 'International Tables Volume C Table 6.1.1.4 (pp. 500-502)' 'Henke, Gullikson and Davis, At. Data and Nucl. Data Tables, 1993, 54, 2'
Si 0.08192 0.07060 6.29150 3.03530 1.98910 1.54100 2.43860 32.33370 0.67850 81.69370 1.14069998264 'International Tables Volume C Table 6.1.1.4 (pp. 500-502)' 'Henke, Gullikson and Davis, At. Data and Nucl. Data Tables, 1993, 54, 2'
Se -0.08110 2.30834 17.00060 5.81960 3.97310 4.35430 2.40980 0.27260 15.23720 43.81630 2.84089994431 'International Tables Volume C Table 6.1.1.4 (pp. 500-502)' 'Henke, Gullikson and Davis, At. Data and Nucl. Data Tables, 1993, 54, 2'

loop_
_geom_angle_atom_site_label_1
_geom_angle_atom_site_label_2
_geom_angle_atom_site_label_3
_geom_angle
_geom_angle_site_symmetry_1
_geom_angle_site_symmetry_3
_geom_angle_publ_flag
N1 Ge1 N2 92.9(3) . . ?
N3 Ge1 N2 104.5(3) . . ?
N3 Ge1 N1 108.1(3) . . ?
Se1 Ge1 N2 113.8(2) . . ?
Se1 Ge1 N1 110.0(2) . . ?
Se1 Ge1 N3 123.3(2) . . ?
C37 Si2 N3 114.9(4) . . ?
C38 Si2 N3 111.9(4) . . ?
C38 Si2 C37 105.7(4) . . ?
C36 Si2 N3 111.8(4) . . ?
C36 Si2 C37 101.9(4) . . ?
C36 Si2 C38 109.9(5) . . ?
C34 Si1 N3 117.0(4) . . ?
C33 Si1 N3 110.7(4) . . ?
C33 Si1 C34 105.5(4) . . ?
C35 Si1 N3 109.6(4) . . ?
C35 Si1 C34 103.4(4) . . ?
C35 Si1 C33 110.2(5) . . ?
C8 N2 Ge1 124.4(5) . . ?
C11 N2 Ge1 127.9(5) . . ?
C11 N2 C8 106.9(6) . . ?
C12 N1 Ge1 126.2(5) . . ?
C15 N1 Ge1 126.0(5) . . ?
C15 N1 C12 107.8(6) . . ?
Si2 N3 Ge1 124.5(4) . . ?
Si1 N3 Ge1 118.5(4) . . ?
Si1 N3 Si2 117.0(4) . . ?
C13 C12 N1 108.2(7) . . ?
C7 C12 N1 125.5(7) . . ?
C7 C12 C13 126.3(7) . . ?
C17 C16 C15 117.3(8) . . ?
C21 C16 C15 122.1(8) . . ?
C21 C16 C17 120.7(8) . . ?
C16 C15 N1 124.1(7) . . ?
C14 C15 N1 108.4(7) . . ?
C14 C15 C16 127.2(7) . . ?
C19 C20 H20 118.8(5) . . ?
C21 C20 H20 118.8(5) . . ?
C21 C20 C19 122.4(8) . . ?
C6 C1 C7 121.0(7) . . ?
C2 C1 C7 119.5(7) . . ?
C2 C1 C6 119.5(7) . . ?
H34a C34 Si1 109.5 . . ?
H34b C34 Si1 109.5 . . ?
H34b C34 H34a 109.5 . . ?
H34c C34 Si1 109.5 . . ?
H34c C34 H34a 109.5 . . ?
H34c C34 H34b 109.5 . . ?
C17 C18 H18 119.8(5) . . ?
C19 C18 H18 119.8(5) . . ?
C19 C18 C17 120.4(8) . . ?
C7 C8 N2 124.4(7) . . ?
C9 C8 N2 108.1(6) . . ?
C9 C8 C7 127.2(7) . . ?
C18 C17 C16 119.2(8) . . ?
C00R C17 C16 121.0(8) . . ?
C00R C17 C18 119.8(8) . . ?
H13 C13 C12 126.4(5) . . ?
C14 C13 C12 107.2(7) . . ?
C14 C13 H13 126.4(5) . . ?
C30 C31 C24 119.9(8) . . ?
C32 C31 C24 120.5(7) . . ?
C32 C31 C30 119.6(8) . . ?
C5 C4 H4 119.6(5) . . ?
C3 C4 H4 119.6(5) . . ?
C3 C4 C5 120.7(8) . . ?
C18 C19 C20 119.1(8) . . ?
C23 C19 C20 121.1(8) . . ?
C23 C19 C18 119.8(8) . . ?
H37a C37 Si2 109.5 . . ?
H37b C37 Si2 109.5 . . ?
H37b C37 H37a 109.5 . . ?
H37c C37 Si2 109.5 . . ?
H37c C37 H37a 109.5 . . ?
H37c C37 H37b 109.5 . . ?
C25 C27 H27 118.9(5) . . ?
C28 C27 H27 118.9(5) . . ?
C28 C27 C25 122.2(8) . . ?
C13 C14 C15 108.4(7) . . ?
H14 C14 C15 125.8(5) . . ?
H14 C14 C13 125.8(5) . . ?
C20 C21 C16 117.9(8) . . ?
C22 C21 C16 121.7(8) . . ?
C22 C21 C20 120.4(8) . . ?
C25 C24 C31 120.0(7) . . ?
C11 C24 C31 120.5(7) . . ?
C11 C24 C25 119.1(7) . . ?
H30 C30 C31 119.7(5) . . ?
C28 C30 C31 120.6(8) . . ?
C28 C30 H30 119.7(5) . . ?
H00a C00R C17 109.5 . . ?
H00b C00R C17 109.5 . . ?
H00b C00R H00a 109.5 . . ?
H00c C00R C17 109.5 . . ?
H00c C00R H00a 109.5 . . ?
H00c C00R H00b 109.5 . . ?
C24 C25 C27 118.1(8) . . ?
C26 C25 C27 121.3(8) . . ?
C26 C25 C24 120.7(8) . . ?
C30 C28 C27 119.0(8) . . ?
C29 C28 C27 120.5(8) . . ?
C29 C28 C30 120.5(9) . . ?
C24 C11 N2 125.1(7) . . ?
C10 C11 N2 110.1(7) . . ?
C10 C11 C24 124.5(7) . . ?
C1 C7 C12 120.2(7) . . ?
C8 C7 C12 124.3(7) . . ?
C8 C7 C1 115.4(7) . . ?
H5 C5 C4 119.7(5) . . ?
C6 C5 C4 120.6(8) . . ?
C6 C5 H5 119.7(5) . . ?
H9 C9 C8 126.4(4) . . ?
C10 C9 C8 107.1(7) . . ?
C10 C9 H9 126.4(5) . . ?
H22a C22 C21 109.5 . . ?
H22b C22 C21 109.5 . . ?
H22b C22 H22a 109.5 . . ?
H22c C22 C21 109.5 . . ?
H22c C22 H22a 109.5 . . ?
H22c C22 H22b 109.5 . . ?
C5 C6 C1 119.4(8) . . ?
H6 C6 C1 120.3(5) . . ?
H6 C6 C5 120.3(5) . . ?
H2 C2 C1 119.8(5) . . ?
C3 C2 C1 120.5(8) . . ?
C3 C2 H2 119.8(5) . . ?
H32a C32 C31 109.5 . . ?
H32b C32 C31 109.5 . . ?
H32b C32 H32a 109.5 . . ?
H32c C32 C31 109.5 . . ?
H32c C32 H32a 109.5 . . ?
H32c C32 H32b 109.5 . . ?
H23a C23 C19 109.5 . . ?
H23b C23 C19 109.5 . . ?
H23b C23 H23a 109.5 . . ?
H23c C23 C19 109.5 . . ?
H23c C23 H23a 109.5 . . ?
H23c C23 H23b 109.5 . . ?
H38a C38 Si2 109.5 . . ?
H38b C38 Si2 109.5 . . ?
H38b C38 H38a 109.5 . . ?
H38c C38 Si2 109.5 . . ?
H38c C38 H38a 109.5 . . ?
H38c C38 H38b 109.5 . . ?
H33a C33 Si1 109.5 . . ?
H33b C33 Si1 109.5 . . ?
H33b C33 H33a 109.5 . . ?
H33c C33 Si1 109.5 . . ?
H33c C33 H33a 109.5 . . ?
H33c C33 H33b 109.5 . . ?
C9 C10 C11 107.8(7) . . ?
H10 C10 C11 126.1(5) . . ?
H10 C10 C9 126.1(5) . . ?
H35a C35 Si1 109.5 . . ?
H35b C35 Si1 109.5 . . ?
H35b C35 H35a 109.5 . . ?
H35c C35 Si1 109.5 . . ?
H35c C35 H35a 109.5 . . ?
H35c C35 H35b 109.5 . . ?
C2 C3 C4 119.3(8) . . ?
H3 C3 C4 120.4(5) . . ?
H3 C3 C2 120.4(5) . . ?
H26a C26 C25 109.5 . . ?
H26b C26 C25 109.5 . . ?
H26b C26 H26a 109.5 . . ?
H26c C26 C25 109.5 . . ?
H26c C26 H26a 109.5 . . ?
H26c C26 H26b 109.5 . . ?
H36a C36 Si2 109.5 . . ?
H36b C36 Si2 109.5 . . ?
H36b C36 H36a 109.5 . . ?
H36c C36 Si2 109.5 . . ?
H36c C36 H36a 109.5 . . ?
H36c C36 H36b 109.5 . . ?
H29a C29 C28 109.5 . . ?
H29b C29 C28 109.5 . . ?
H29b C29 H29a 109.5 . . ?
H29c C29 C28 109.5 . . ?
H29c C29 H29a 109.5 . . ?
H29c C29 H29b 109.5 . . ?

loop_
_geom_bond_atom_site_label_1
_geom_bond_atom_site_label_2
_geom_bond_distance
_geom_bond_site_symmetry_2
_geom_bond_publ_flag
Ge1 N2 1.953(7) . ?
Ge1 N1 1.951(7) . ?
Ge1 N3 1.837(7) . ?
Ge1 Se1 2.1939(11) . ?
Si2 N3 1.778(7) . ?
Si2 C37 1.871(9) . ?
Si2 C38 1.857(9) . ?
Si2 C36 1.879(9) . ?
Si1 N3 1.782(7) . ?
Si1 C34 1.857(9) . ?
Si1 C33 1.853(9) . ?
Si1 C35 1.885(10) . ?
N2 C8 1.423(9) . ?
N2 C11 1.351(10) . ?
N1 C12 1.396(10) . ?
N1 C15 1.375(10) . ?
C12 C13 1.411(10) . ?
C12 C7 1.379(11) . ?
C16 C15 1.476(11) . ?
C16 C17 1.400(12) . ?
C16 C21 1.407(12) . ?
C15 C14 1.406(11) . ?
C20 H20 0.9500 . ?
C20 C19 1.378(13) . ?
C20 C21 1.386(12) . ?
C1 C7 1.490(10) . ?
C1 C6 1.395(11) . ?
C1 C2 1.393(12) . ?
C34 H34a 0.9800 . ?
C34 H34b 0.9800 . ?
C34 H34c 0.9800 . ?
C18 H18 0.9500 . ?
C18 C17 1.396(12) . ?
C18 C19 1.396(12) . ?
C8 C7 1.418(10) . ?
C8 C9 1.402(12) . ?
C17 C00R 1.504(12) . ?
C13 H13 0.9500 . ?
C13 C14 1.378(12) . ?
C31 C24 1.387(12) . ?
C31 C30 1.405(11) . ?
C31 C32 1.515(12) . ?
C4 H4 0.9500 . ?
C4 C5 1.374(13) . ?
C4 C3 1.380(13) . ?
C19 C23 1.519(12) . ?
C37 H37a 0.9800 . ?
C37 H37b 0.9800 . ?
C37 H37c 0.9800 . ?
C27 H27 0.9500 . ?
C27 C25 1.405(12) . ?
C27 C28 1.373(14) . ?
C14 H14 0.9500 . ?
C21 C22 1.498(13) . ?
C24 C25 1.415(11) . ?
C24 C11 1.492(10) . ?
C30 H30 0.9500 . ?
C30 C28 1.391(13) . ?
C00R H00a 0.9800 . ?
C00R H00b 0.9800 . ?
C00R H00c 0.9800 . ?
C25 C26 1.499(13) . ?
C28 C29 1.508(11) . ?
C11 C10 1.399(12) . ?
C5 H5 0.9500 . ?
C5 C6 1.389(11) . ?
C9 H9 0.9500 . ?
C9 C10 1.387(12) . ?
C22 H22a 0.9800 . ?
C22 H22b 0.9800 . ?
C22 H22c 0.9800 . ?
C6 H6 0.9500 . ?
C2 H2 0.9500 . ?
C2 C3 1.392(11) . ?
C32 H32a 0.9800 . ?
C32 H32b 0.9800 . ?
C32 H32c 0.9800 . ?
C23 H23a 0.9800 . ?
C23 H23b 0.9800 . ?
C23 H23c 0.9800 . ?
C38 H38a 0.9800 . ?
C38 H38b 0.9800 . ?
C38 H38c 0.9800 . ?
C33 H33a 0.9800 . ?
C33 H33b 0.9800 . ?
C33 H33c 0.9800 . ?
C10 H10 0.9500 . ?
C35 H35a 0.9800 . ?
C35 H35b 0.9800 . ?
C35 H35c 0.9800 . ?
C3 H3 0.9500 . ?
C26 H26a 0.9800 . ?
C26 H26b 0.9800 . ?
C26 H26c 0.9800 . ?
C36 H36a 0.9800 . ?
C36 H36b 0.9800 . ?
C36 H36c 0.9800 . ?
C29 H29a 0.9800 . ?
C29 H29b 0.9800 . ?
C29 H29c 0.9800 . ?

loop_
_geom_torsion_atom_site_label_1
_geom_torsion_atom_site_label_2
_geom_torsion_atom_site_label_3
_geom_torsion_atom_site_label_4
_geom_torsion
_geom_torsion_site_symmetry_1
_geom_torsion_site_symmetry_2
_geom_torsion_site_symmetry_3
_geom_torsion_site_symmetry_4
_geom_torsion_publ_flag
Ge1 N2 C8 C7 16.6(7) . . . . ?
Ge1 N2 C8 C9 -169.5(7) . . . . ?
Ge1 N2 C11 C24 -16.8(8) . . . . ?
Ge1 N2 C11 C10 169.5(8) . . . . ?
Ge1 N1 C12 C13 179.4(7) . . . . ?
Ge1 N1 C12 C7 -2.1(8) . . . . ?
Ge1 N1 C15 C16 6.8(8) . . . . ?
Ge1 N1 C15 C14 -179.9(7) . . . . ?
N2 C8 C7 C12 -3.6(10) . . . . ?
N2 C8 C7 C1 174.1(8) . . . . ?
N2 C8 C9 C10 -0.9(7) . . . . ?
N2 C11 C24 C31 -77.9(9) . . . . ?
N2 C11 C24 C25 109.7(9) . . . . ?
N2 C11 C10 C9 -0.3(8) . . . . ?
N1 C12 C13 C14 2.0(8) . . . . ?
N1 C12 C7 C1 178.3(8) . . . . ?
N1 C12 C7 C8 -4.1(10) . . . . ?
N1 C15 C16 C17 92.6(9) . . . . ?
N1 C15 C16 C21 -88.6(9) . . . . ?
N1 C15 C14 C13 -0.8(8) . . . . ?
C12 C13 C14 C15 -0.8(8) . . . . ?
C12 C7 C1 C6 -74.0(9) . . . . ?
C12 C7 C1 C2 106.5(9) . . . . ?
C12 C7 C8 C9 -176.4(8) . . . . ?
C16 C15 C14 C13 172.2(10) . . . . ?
C16 C17 C18 C19 -0.7(9) . . . . ?
C16 C21 C20 C19 0.6(9) . . . . ?
C20 C19 C18 C17 -4.3(9) . . . . ?
C1 C7 C8 C9 1.3(9) . . . . ?
C1 C6 C5 C4 -1.8(10) . . . . ?
C1 C2 C3 C4 -1.3(10) . . . . ?
C8 C9 C10 C11 0.7(8) . . . . ?
C31 C24 C25 C27 4.4(9) . . . . ?
C31 C24 C25 C26 -175.1(8) . . . . ?
C31 C24 C11 C10 94.9(9) . . . . ?
C31 C30 C28 C27 1.3(10) . . . . ?
C31 C30 C28 C29 -178.6(8) . . . . ?
C27 C25 C24 C11 176.8(7) . . . . ?
C24 C11 C10 C9 -174.0(9) . . . . ?
